data_8104657
loop_
_publ_author_name
'Moherane, Lehlohonolo'
'Alexander, Orbett T.'
'Visser, Hendrik G.'
'Manicum, Amanda-Lee E.'

_publ_section_title
;
 The crystal structure of
 [\m-hydroxido-bis[(5,5&#x2032;-dimethyl-2,2&#x2032;-bipyridine-\k2
 N,N&#x2032;)-tricarbonylrhenium(I)] bromide hemihydrate, C30H26N4O9Re2Br
;
_journal_issue 5
_journal_name_full 'Zeitschrift f\"ur Kristallographie - New Crystal Structures'
_journal_page_first 1027
_journal_page_last 1029
_journal_paper_doi 10.1515/ncrs-2021-0210
_journal_volume 236
_journal_year 2021
_chemical_formula_moiety '0.5(C30 H25 N4 O7 Re2), 0.5(Br), 0.25(H2 O)'
_chemical_formula_sum 'C15 H13 Br0.5 N2 O3.75 Re'
_chemical_formula_weight 507.43
_space_group_crystal_system triclinic
_space_group_IT_number 2
_space_group_name_Hall '-P 1'
_space_group_name_H-M_alt 'P -1'
_atom_sites_solution_hydrogens mixed
_atom_sites_solution_primary iterative
_cell_angle_alpha 82.700(2)
_cell_angle_beta 76.682(2)
_cell_angle_gamma 77.364(2)
_cell_formula_units_Z 4
_cell_length_a 9.4069(6)
_cell_length_b 11.7695(8)
_cell_length_c 15.0549(11)
_cell_measurement_reflns_used 9860
_cell_measurement_temperature 100.0
_cell_measurement_theta_max 28.26
_cell_measurement_theta_min 3.15
_cell_volume 1577.52(19)
_computing_cell_refinement 'SAINT V8.40B (?, 2016)'
_computing_data_reduction 'SAINT V8.40B (?, 2016)'
_computing_molecular_graphics 'Olex2 1.3 (Dolomanov et al., 2009)'
_computing_publication_material 'Olex2 1.3 (Dolomanov et al., 2009)'
_computing_structure_refinement 'SHELXL 2017/1 (Sheldrick, 2015)'
_computing_structure_solution 'olex2.solve 1.3 (Bourhis et al., 2015)'
_diffrn_ambient_temperature 100.0
_diffrn_measured_fraction_theta_full 0.998
_diffrn_measured_fraction_theta_max 0.997
_diffrn_measurement_device_type 'Bruker APEX-II CCD'
_diffrn_measurement_method '\f and \w scans'
_diffrn_radiation_type MoK\a
_diffrn_radiation_wavelength 0.71073
_diffrn_reflns_av_R_equivalents 0.0748
_diffrn_reflns_av_unetI/netI 0.0381
_diffrn_reflns_Laue_measured_fraction_full 0.998
_diffrn_reflns_Laue_measured_fraction_max 0.997
_diffrn_reflns_limit_h_max 10
_diffrn_reflns_limit_h_min -12
_diffrn_reflns_limit_k_max 15
_diffrn_reflns_limit_k_min -15
_diffrn_reflns_limit_l_max 20
_diffrn_reflns_limit_l_min -20
_diffrn_reflns_number 66539
_diffrn_reflns_point_group_measured_fraction_full 0.998
_diffrn_reflns_point_group_measured_fraction_max 0.997
_diffrn_reflns_theta_full 25.242
_diffrn_reflns_theta_max 28.311
_diffrn_reflns_theta_min 1.779
_diffrn_source_current 1.4
_diffrn_source_power 0.07
_diffrn_source_voltage 50.0
_diffrn_standards_number 0
_exptl_absorpt_coefficient_mu 8.987
_exptl_absorpt_correction_T_max 0.7457
_exptl_absorpt_correction_T_min 0.4234
_exptl_absorpt_correction_type multi-scan
_exptl_absorpt_process_details
;
SADABS-2016/2 (Bruker,2016/2) was used for absorption correction.
wR2(int) was 0.1510 before and 0.1057 after correction.
The Ratio of minimum to maximum transmission is 0.5678.
The \l/2 correction factor is Not present.
;
_exptl_crystal_colour yellow
_exptl_crystal_colour_primary yellow
_exptl_crystal_density_diffrn 2.137
_exptl_crystal_description Plate
_exptl_crystal_F_000 958
_exptl_crystal_size_max 0.373
_exptl_crystal_size_mid 0.13
_exptl_crystal_size_min 0.036
_refine_diff_density_max 1.767
_refine_diff_density_min -1.713
_refine_diff_density_rms 0.212
_refine_ls_extinction_coef .
_refine_ls_extinction_method none
_refine_ls_goodness_of_fit_ref 1.039
_refine_ls_hydrogen_treatment mixed
_refine_ls_matrix_type full
_refine_ls_number_parameters 417
_refine_ls_number_reflns 7825
_refine_ls_number_restraints 0
_refine_ls_restrained_S_all 1.039
_refine_ls_R_factor_all 0.0329
_refine_ls_R_factor_gt 0.0291
_refine_ls_shift/su_max 0.003
_refine_ls_shift/su_mean 0.000
_refine_ls_structure_factor_coef Fsqd
_refine_ls_weighting_details 'w=1/[\s^2^(Fo^2^)+(0.0577P)^2^+1.3040P] where P=(Fo^2^+2Fc^2^)/3'
_refine_ls_weighting_scheme calc
_refine_ls_wR_factor_gt 0.0830
_refine_ls_wR_factor_ref 0.0868
_reflns_Friedel_coverage 0.000
_reflns_Friedel_fraction_full .
_reflns_Friedel_fraction_max .
_reflns_number_gt 7101
_reflns_number_total 7825
_reflns_threshold_expression 'I > 2\s(I)'
_cod_data_source_file suppl_j_ncrs-2021-0210_suppl.cif
_cod_data_source_block mo_v4_21olam1_0m
_cod_original_formula_sum 'C15 H13 Br0.50 N2 O3.75 Re'
_cod_database_code 8104657
_shelx_space_group_comment
;
The symmetry employed for this shelxl refinement is uniquely defined
by the following loop, which should always be used as a source of
symmetry information in preference to the above space-group names.
They are only intended as comments.
;
_shelx_estimated_absorpt_t_max 0.738
_shelx_estimated_absorpt_t_min 0.134
_olex2_refinement_description
;
1. Fixed Uiso
 At 1.2 times of:
  All C(H) groups
 At 1.5 times of:
  All C(H,H,H) groups, All O(H,H) groups
2. Others
 Fixed Sof: O8(0.5) H8A(0.5) H8B(0.5)
3.a Free rotating group:
 O8(H8A,H8B)
3.b Aromatic/amide H refined with riding coordinates:
 C1(H1), C4(H4), C5(H5), C8(H8), C9(H9), C12(H12), C13(H13), C16(H16),
 C17(H17), C20(H20), C21(H21), C24(H24)
3.c Idealised Me refined as rotating group:
 C3(H3A,H3B,H3C), C11(H11A,H11B,H11C), C15(H15A,H15B,H15C), C23(H23A,H23B,H23C)
;

loop_
_space_group_symop_operation_xyz
'x, y, z'
'-x, -y, -z'

loop_
_atom_site_label
_atom_site_type_symbol
_atom_site_fract_x
_atom_site_fract_y
_atom_site_fract_z
_atom_site_U_iso_or_equiv
_atom_site_adp_type
_atom_site_occupancy
_atom_site_site_symmetry_order
_atom_site_calc_flag
_atom_site_refinement_flags_posn
_atom_site_refinement_flags_adp
_atom_site_refinement_flags_occupancy
_atom_site_disorder_assembly
_atom_site_disorder_group
Re1 Re 0.47912(2) 0.76356(2) 0.65205(2) 0.01447(6) Uani 1 1 d . . . . .
Re2 Re 0.78173(2) 0.78395(2) 0.78668(2) 0.01459(6) Uani 1 1 d . . . . .
O1 O 0.2263(4) 0.7703(3) 0.8212(2) 0.0303(7) Uani 1 1 d . . . . .
O2 O 0.4463(4) 1.0289(3) 0.6515(2) 0.0300(7) Uani 1 1 d . . . . .
O3 O 0.2410(4) 0.8437(3) 0.5372(2) 0.0290(7) Uani 1 1 d . . . . .
O4 O 0.7785(4) 0.9886(3) 0.6391(2) 0.0355(8) Uani 1 1 d . . . . .
O5 O 1.0724(3) 0.6629(3) 0.6680(2) 0.0306(7) Uani 1 1 d . . . . .
O6 O 0.9493(4) 0.9241(3) 0.8701(2) 0.0288(7) Uani 1 1 d . . . . .
O7 O 0.6434(3) 0.6990(2) 0.73385(18) 0.0170(5) Uani 1 1 d . . . . .
H7 H 0.662(6) 0.625(5) 0.744(4) 0.036(15) Uiso 1 1 d . . . . .
N1 N 0.5052(4) 0.5799(3) 0.6341(2) 0.0186(6) Uani 1 1 d . . . . .
N2 N 0.6716(4) 0.7262(3) 0.5400(2) 0.0173(6) Uani 1 1 d . . . . .
N3 N 0.7681(4) 0.6445(3) 0.8959(2) 0.0170(6) Uani 1 1 d . . . . .
N4 N 0.5725(4) 0.8418(3) 0.8819(2) 0.0150(6) Uani 1 1 d . . . . .
C1 C 0.4138(5) 0.5110(4) 0.6834(3) 0.0198(7) Uani 1 1 d . . . . .
H1 H 0.331116 0.544999 0.727713 0.024 Uiso 1 1 calc R U . . .
C01 C 0.4641(4) 0.9275(4) 0.6549(3) 0.0208(8) Uani 1 1 d . . . . .
C02 C 0.3205(5) 0.7703(3) 0.7576(3) 0.0205(8) Uani 1 1 d . . . . .
C2 C 0.4339(5) 0.3931(4) 0.6731(3) 0.0269(9) Uani 1 1 d . . . . .
C03 C 0.3329(5) 0.8111(3) 0.5792(3) 0.0201(7) Uani 1 1 d . . . . .
C3 C 0.3305(6) 0.3204(4) 0.7355(3) 0.0361(11) Uani 1 1 d . . . . .
H3A H 0.329946 0.251642 0.705180 0.054 Uiso 1 1 calc R U . . .
H3B H 0.229437 0.367336 0.749008 0.054 Uiso 1 1 calc R U . . .
H3C H 0.365355 0.295167 0.792773 0.054 Uiso 1 1 calc R U . . .
C04 C 0.7781(5) 0.9101(4) 0.6933(3) 0.0220(8) Uani 1 1 d . . . . .
C4 C 0.5537(6) 0.3460(4) 0.6081(3) 0.0289(10) Uani 1 1 d . . . . .
H4 H 0.570375 0.265460 0.598535 0.035 Uiso 1 1 calc R U . . .
C05 C 0.9633(5) 0.7092(3) 0.7113(3) 0.0190(7) Uani 1 1 d . . . . .
C5 C 0.6495(5) 0.4142(4) 0.5567(3) 0.0247(8) Uani 1 1 d . . . . .
H5 H 0.732036 0.381483 0.511741 0.030 Uiso 1 1 calc R U . . .
C06 C 0.8893(4) 0.8678(4) 0.8393(3) 0.0204(8) Uani 1 1 d . . . . .
C6 C 0.6236(4) 0.5321(3) 0.5718(2) 0.0181(7) Uani 1 1 d . . . . .
C7 C 0.7195(4) 0.6126(3) 0.5213(3) 0.0186(7) Uani 1 1 d . . . . .
C8 C 0.8483(5) 0.5789(4) 0.4570(3) 0.0267(9) Uani 1 1 d . . . . .
H8 H 0.880988 0.499117 0.444656 0.032 Uiso 1 1 calc R U . . .
C9 C 0.9301(5) 0.6610(4) 0.4106(3) 0.0297(10) Uani 1 1 d . . . . .
H9 H 1.019059 0.637777 0.366753 0.036 Uiso 1 1 calc R U . . .
C10 C 0.8806(5) 0.7781(4) 0.4289(3) 0.0274(9) Uani 1 1 d . . . . .
C11 C 0.9639(6) 0.8710(5) 0.3812(4) 0.0438(14) Uani 1 1 d . . . . .
H11A H 0.930569 0.901075 0.324137 0.066 Uiso 1 1 calc R U . . .
H11B H 1.070837 0.837913 0.367379 0.066 Uiso 1 1 calc R U . . .
H11C H 0.944671 0.934801 0.421003 0.066 Uiso 1 1 calc R U . . .
C12 C 0.7496(5) 0.8066(4) 0.4942(3) 0.0229(8) Uani 1 1 d . . . . .
H12 H 0.713937 0.886049 0.506986 0.028 Uiso 1 1 calc R U . . .
C13 C 0.8713(4) 0.5463(3) 0.8985(3) 0.0187(7) Uani 1 1 d . . . . .
H13 H 0.959595 0.538994 0.852059 0.022 Uiso 1 1 calc R U . . .
C14 C 0.8560(5) 0.4544(3) 0.9656(3) 0.0193(7) Uani 1 1 d . . . . .
C15 C 0.9699(5) 0.3434(4) 0.9583(3) 0.0253(9) Uani 1 1 d . . . . .
H15A H 0.954763 0.298232 0.912087 0.038 Uiso 1 1 calc R U . . .
H15B H 0.959838 0.297465 1.017689 0.038 Uiso 1 1 calc R U . . .
H15C H 1.069893 0.361719 0.940420 0.038 Uiso 1 1 calc R U . . .
C16 C 0.7285(5) 0.4683(4) 1.0339(3) 0.0228(8) Uani 1 1 d . . . . .
H16 H 0.715074 0.408295 1.081824 0.027 Uiso 1 1 calc R U . . .
C17 C 0.6204(5) 0.5688(3) 1.0332(3) 0.0203(7) Uani 1 1 d . . . . .
H17 H 0.533050 0.578544 1.080271 0.024 Uiso 1 1 calc R U . . .
C18 C 0.6418(4) 0.6554(3) 0.9622(3) 0.0169(7) Uani 1 1 d . . . . .
C19 C 0.5329(4) 0.7638(3) 0.9531(3) 0.0164(7) Uani 1 1 d . . . . .
C20 C 0.3960(5) 0.7873(4) 1.0133(3) 0.0234(8) Uani 1 1 d . . . . .
H20 H 0.370097 0.732986 1.063578 0.028 Uiso 1 1 calc R U . . .
C21 C 0.2976(5) 0.8908(4) 0.9992(3) 0.0235(8) Uani 1 1 d . . . . .
H21 H 0.202621 0.906772 1.039174 0.028 Uiso 1 1 calc R U . . .
C22 C 0.3374(5) 0.9714(4) 0.9268(3) 0.0227(8) Uani 1 1 d . . . . .
C23 C 0.2345(5) 1.0840(4) 0.9088(3) 0.0315(10) Uani 1 1 d . . . . .
H23A H 0.133003 1.079571 0.942045 0.047 Uiso 1 1 calc R U . . .
H23B H 0.236537 1.098086 0.842989 0.047 Uiso 1 1 calc R U . . .
H23C H 0.266645 1.148048 0.929531 0.047 Uiso 1 1 calc R U . . .
C24 C 0.4779(4) 0.9428(3) 0.8710(3) 0.0199(7) Uani 1 1 d . . . . .
H24 H 0.508390 0.998041 0.822531 0.024 Uiso 1 1 calc R U . . .
Br1 Br 0.73677(5) 0.40622(3) 0.77872(3) 0.02126(9) Uani 1 1 d . . . . .
O8 O 0.6439(14) 1.1597(9) 0.7718(7) 0.071(3) Uani 0.5 1 d G . P . .
H8A H 0.663878 1.128466 0.719848 0.106 Uiso 0.5 1 d G U P . .
H8B H 0.669734 1.227376 0.757639 0.106 Uiso 0.5 1 d G U P . .

loop_
_atom_site_aniso_label
_atom_site_aniso_U_11
_atom_site_aniso_U_22
_atom_site_aniso_U_33
_atom_site_aniso_U_23
_atom_site_aniso_U_13
_atom_site_aniso_U_12
Re1 0.01375(9) 0.01502(9) 0.01382(9) -0.00033(6) -0.00218(6) -0.00235(6)
Re2 0.01343(9) 0.01521(9) 0.01465(9) -0.00195(6) -0.00118(6) -0.00325(6)
O1 0.0231(16) 0.0365(18) 0.0224(15) 0.0018(13) 0.0048(12) 0.0006(13)
O2 0.0363(18) 0.0204(15) 0.0345(17) -0.0033(12) -0.0107(14) -0.0038(13)
O3 0.0276(17) 0.0316(17) 0.0273(16) 0.0019(13) -0.0137(13) 0.0009(13)
O4 0.045(2) 0.0341(18) 0.0331(17) 0.0152(14) -0.0135(15) -0.0247(16)
O5 0.0197(15) 0.0331(17) 0.0359(18) -0.0164(14) 0.0058(13) -0.0029(13)
O6 0.0253(16) 0.0293(16) 0.0355(17) -0.0148(13) -0.0079(13) -0.0049(13)
O7 0.0161(13) 0.0165(13) 0.0199(13) -0.0015(10) -0.0061(10) -0.0039(10)
N1 0.0195(16) 0.0242(16) 0.0143(14) -0.0018(12) -0.0066(12) -0.0055(13)
N2 0.0173(16) 0.0196(16) 0.0153(15) -0.0014(12) -0.0014(12) -0.0060(13)
N3 0.0153(15) 0.0193(16) 0.0165(15) -0.0023(12) -0.0040(12) -0.0024(12)
N4 0.0140(15) 0.0137(14) 0.0161(15) -0.0020(11) -0.0016(11) -0.0011(12)
C1 0.024(2) 0.0224(19) 0.0152(17) 0.0013(14) -0.0049(14) -0.0091(15)
C01 0.0178(19) 0.025(2) 0.0186(18) -0.0003(15) -0.0051(14) -0.0026(15)
C02 0.0207(19) 0.0178(18) 0.0224(19) 0.0004(14) -0.0072(15) -0.0007(15)
C2 0.034(2) 0.028(2) 0.023(2) 0.0015(17) -0.0067(17) -0.0173(19)
C03 0.024(2) 0.0153(17) 0.0201(18) -0.0025(14) -0.0019(15) -0.0035(14)
C3 0.053(3) 0.032(2) 0.027(2) -0.0025(19) 0.000(2) -0.025(2)
C04 0.0207(19) 0.027(2) 0.0206(18) -0.0003(15) -0.0041(15) -0.0105(16)
C4 0.049(3) 0.022(2) 0.021(2) -0.0042(16) -0.0086(19) -0.017(2)
C05 0.0231(19) 0.0144(17) 0.0202(18) -0.0042(14) -0.0045(15) -0.0037(15)
C5 0.036(2) 0.022(2) 0.0182(18) -0.0065(15) -0.0065(16) -0.0053(17)
C06 0.0130(17) 0.0223(19) 0.0238(19) -0.0080(15) -0.0014(14) 0.0021(14)
C6 0.0197(18) 0.0207(18) 0.0142(17) -0.0020(13) -0.0047(13) -0.0028(14)
C7 0.0193(19) 0.0207(19) 0.0164(17) -0.0030(14) -0.0046(14) -0.0036(15)
C8 0.024(2) 0.030(2) 0.025(2) -0.0078(17) -0.0009(16) -0.0050(17)
C9 0.022(2) 0.040(3) 0.024(2) -0.0092(18) 0.0058(16) -0.0073(18)
C10 0.022(2) 0.036(2) 0.025(2) -0.0014(18) 0.0001(16) -0.0134(18)
C11 0.041(3) 0.044(3) 0.042(3) -0.009(2) 0.018(2) -0.024(2)
C12 0.026(2) 0.024(2) 0.0182(18) -0.0003(15) -0.0027(15) -0.0077(16)
C13 0.0146(18) 0.0197(18) 0.0210(18) -0.0042(14) -0.0061(14) 0.0024(14)
C14 0.0222(19) 0.0172(18) 0.0193(18) -0.0028(14) -0.0102(15) 0.0014(14)
C15 0.023(2) 0.021(2) 0.029(2) -0.0044(16) -0.0097(17) 0.0067(16)
C16 0.028(2) 0.0196(19) 0.0202(19) 0.0028(15) -0.0079(16) -0.0028(16)
C17 0.022(2) 0.0196(18) 0.0175(18) -0.0012(14) -0.0040(14) -0.0011(15)
C18 0.0165(18) 0.0156(17) 0.0191(17) -0.0052(13) -0.0048(14) -0.0010(14)
C19 0.0177(18) 0.0157(17) 0.0156(17) -0.0026(13) -0.0032(14) -0.0026(14)
C20 0.025(2) 0.0203(19) 0.0195(19) -0.0003(15) 0.0038(15) -0.0027(16)
C21 0.023(2) 0.0165(18) 0.024(2) -0.0011(15) 0.0010(16) 0.0035(15)
C22 0.023(2) 0.0158(17) 0.024(2) -0.0034(15) 0.0010(16) 0.0005(15)
C23 0.031(2) 0.0143(19) 0.036(2) 0.0033(17) 0.0053(19) 0.0085(17)
C24 0.0208(19) 0.0134(17) 0.0230(19) 0.0004(14) -0.0015(15) -0.0019(14)
Br1 0.0239(2) 0.02216(19) 0.01774(18) -0.00265(14) -0.00431(14) -0.00392(15)
O8 0.094(8) 0.049(6) 0.074(7) -0.009(5) -0.006(6) -0.031(6)

loop_
_atom_type_symbol
_atom_type_description
_atom_type_scat_dispersion_real
_atom_type_scat_dispersion_imag
_atom_type_scat_source
C C 0.0033 0.0016 'International Tables Vol C Tables 4.2.6.8 and 6.1.1.4'
H H 0.0000 0.0000 'International Tables Vol C Tables 4.2.6.8 and 6.1.1.4'
Br Br -0.2901 2.4595 'International Tables Vol C Tables 4.2.6.8 and 6.1.1.4'
N N 0.0061 0.0033 'International Tables Vol C Tables 4.2.6.8 and 6.1.1.4'
O O 0.0106 0.0060 'International Tables Vol C Tables 4.2.6.8 and 6.1.1.4'
Re Re -1.0185 7.2310 'International Tables Vol C Tables 4.2.6.8 and 6.1.1.4'

loop_
_geom_angle_atom_site_label_1
_geom_angle_atom_site_label_2
_geom_angle_atom_site_label_3
_geom_angle
_geom_angle_site_symmetry_1
_geom_angle_site_symmetry_3
O7 Re1 N1 82.85(11) . .
O7 Re1 N2 82.49(11) . .
N1 Re1 N2 74.75(12) . .
C01 Re1 O7 99.58(14) . .
C01 Re1 N1 174.21(14) . .
C01 Re1 N2 100.28(15) . .
C01 Re1 C02 88.08(17) . .
C02 Re1 O7 91.86(14) . .
C02 Re1 N1 97.12(15) . .
C02 Re1 N2 170.56(15) . .
C03 Re1 O7 176.51(13) . .
C03 Re1 N1 93.70(14) . .
C03 Re1 N2 97.11(15) . .
C03 Re1 C01 83.90(16) . .
C03 Re1 C02 88.07(17) . .
O7 Re2 N3 84.05(11) . .
O7 Re2 N4 81.89(11) . .
N3 Re2 N4 74.90(12) . .
C04 Re2 O7 93.92(14) . .
C04 Re2 N3 175.76(15) . .
C04 Re2 N4 101.15(15) . .
C04 Re2 C05 87.01(18) . .
C05 Re2 O7 94.25(14) . .
C05 Re2 N3 96.83(15) . .
C05 Re2 N4 171.14(14) . .
C06 Re2 O7 174.96(13) . .
C06 Re2 N3 96.04(15) . .
C06 Re2 N4 93.26(14) . .
C06 Re2 C04 85.65(17) . .
C06 Re2 C05 90.75(16) . .
Re1 O7 H7 114(4) . .
Re2 O7 Re1 132.22(14) . .
Re2 O7 H7 113(4) . .
C1 N1 Re1 123.9(3) . .
C1 N1 C6 118.7(3) . .
C6 N1 Re1 117.4(3) . .
C7 N2 Re1 116.4(3) . .
C12 N2 Re1 124.0(3) . .
C12 N2 C7 119.4(4) . .
C13 N3 Re2 124.2(3) . .
C13 N3 C18 118.5(3) . .
C18 N3 Re2 117.1(3) . .
C19 N4 Re2 116.0(3) . .
C24 N4 Re2 124.8(3) . .
C24 N4 C19 118.9(3) . .
N1 C1 H1 118.3 . .
N1 C1 C2 123.4(4) . .
C2 C1 H1 118.3 . .
O2 C01 Re1 174.0(3) . .
O1 C02 Re1 177.7(4) . .
C1 C2 C3 119.9(4) . .
C4 C2 C1 117.2(4) . .
C4 C2 C3 122.8(4) . .
O3 C03 Re1 177.2(4) . .
C2 C3 H3A 109.5 . .
C2 C3 H3B 109.5 . .
C2 C3 H3C 109.5 . .
H3A C3 H3B 109.5 . .
H3A C3 H3C 109.5 . .
H3B C3 H3C 109.5 . .
O4 C04 Re2 177.1(4) . .
C2 C4 H4 119.6 . .
C2 C4 C5 120.7(4) . .
C5 C4 H4 119.6 . .
O5 C05 Re2 178.4(4) . .
C4 C5 H5 120.5 . .
C4 C5 C6 118.9(4) . .
C6 C5 H5 120.5 . .
O6 C06 Re2 176.3(4) . .
N1 C6 C5 121.0(4) . .
N1 C6 C7 115.6(3) . .
C5 C6 C7 123.4(4) . .
N2 C7 C6 115.5(3) . .
N2 C7 C8 120.6(4) . .
C8 C7 C6 123.9(4) . .
C7 C8 H8 119.9 . .
C7 C8 C9 120.2(4) . .
C9 C8 H8 119.9 . .
C8 C9 H9 120.3 . .
C8 C9 C10 119.4(4) . .
C10 C9 H9 120.3 . .
C9 C10 C11 122.1(4) . .
C12 C10 C9 117.6(4) . .
C12 C10 C11 120.3(4) . .
C10 C11 H11A 109.5 . .
C10 C11 H11B 109.5 . .
C10 C11 H11C 109.5 . .
H11A C11 H11B 109.5 . .
H11A C11 H11C 109.5 . .
H11B C11 H11C 109.5 . .
N2 C12 C10 122.7(4) . .
N2 C12 H12 118.6 . .
C10 C12 H12 118.6 . .
N3 C13 H13 118.3 . .
N3 C13 C14 123.5(4) . .
C14 C13 H13 118.3 . .
C13 C14 C15 119.9(4) . .
C16 C14 C13 117.2(4) . .
C16 C14 C15 122.8(4) . .
C14 C15 H15A 109.5 . .
C14 C15 H15B 109.5 . .
C14 C15 H15C 109.5 . .
H15A C15 H15B 109.5 . .
H15A C15 H15C 109.5 . .
H15B C15 H15C 109.5 . .
C14 C16 H16 119.7 . .
C17 C16 C14 120.6(4) . .
C17 C16 H16 119.7 . .
C16 C17 H17 120.6 . .
C16 C17 C18 118.8(4) . .
C18 C17 H17 120.6 . .
N3 C18 C17 121.3(4) . .
N3 C18 C19 115.2(3) . .
C17 C18 C19 123.5(4) . .
N4 C19 C18 116.4(3) . .
N4 C19 C20 120.9(4) . .
C20 C19 C18 122.6(4) . .
C19 C20 H20 120.3 . .
C21 C20 C19 119.3(4) . .
C21 C20 H20 120.3 . .
C20 C21 H21 119.9 . .
C20 C21 C22 120.1(4) . .
C22 C21 H21 119.9 . .
C21 C22 C23 122.0(4) . .
C24 C22 C21 117.1(4) . .
C24 C22 C23 120.9(4) . .
C22 C23 H23A 109.5 . .
C22 C23 H23B 109.5 . .
C22 C23 H23C 109.5 . .
H23A C23 H23B 109.5 . .
H23A C23 H23C 109.5 . .
H23B C23 H23C 109.5 . .
N4 C24 C22 123.6(4) . .
N4 C24 H24 118.2 . .
C22 C24 H24 118.2 . .
H8A O8 H8B 104.5 . .

loop_
_geom_bond_atom_site_label_1
_geom_bond_atom_site_label_2
_geom_bond_distance
_geom_bond_site_symmetry_2
Re1 O7 2.146(3) .
Re1 N1 2.165(3) .
Re1 N2 2.179(3) .
Re1 C01 1.909(4) .
Re1 C02 1.910(4) .
Re1 C03 1.900(4) .
Re2 O7 2.139(3) .
Re2 N3 2.173(3) .
Re2 N4 2.181(3) .
Re2 C04 1.911(4) .
Re2 C05 1.919(4) .
Re2 C06 1.906(4) .
O1 C02 1.145(5) .
O2 C01 1.164(5) .
O3 C03 1.157(5) .
O4 C04 1.153(5) .
O5 C05 1.145(5) .
O6 C06 1.155(5) .
O7 H7 0.85(6) .
N1 C1 1.345(5) .
N1 C6 1.347(5) .
N2 C7 1.357(5) .
N2 C12 1.347(5) .
N3 C13 1.340(5) .
N3 C18 1.358(5) .
N4 C19 1.358(5) .
N4 C24 1.336(5) .
C1 H1 0.9500 .
C1 C2 1.382(6) .
C2 C3 1.517(6) .
C2 C4 1.375(7) .
C3 H3A 0.9800 .
C3 H3B 0.9800 .
C3 H3C 0.9800 .
C4 H4 0.9500 .
C4 C5 1.376(6) .
C5 H5 0.9500 .
C5 C6 1.394(5) .
C6 C7 1.471(5) .
C7 C8 1.382(6) .
C8 H8 0.9500 .
C8 C9 1.385(6) .
C9 H9 0.9500 .
C9 C10 1.396(7) .
C10 C11 1.497(6) .
C10 C12 1.394(6) .
C11 H11A 0.9800 .
C11 H11B 0.9800 .
C11 H11C 0.9800 .
C12 H12 0.9500 .
C13 H13 0.9500 .
C13 C14 1.391(6) .
C14 C15 1.496(5) .
C14 C16 1.383(6) .
C15 H15A 0.9800 .
C15 H15B 0.9800 .
C15 H15C 0.9800 .
C16 H16 0.9500 .
C16 C17 1.381(6) .
C17 H17 0.9500 .
C17 C18 1.392(5) .
C18 C19 1.464(5) .
C19 C20 1.388(6) .
C20 H20 0.9500 .
C20 C21 1.384(6) .
C21 H21 0.9500 .
C21 C22 1.391(6) .
C22 C23 1.495(5) .
C22 C24 1.390(5) .
C23 H23A 0.9800 .
C23 H23B 0.9800 .
C23 H23C 0.9800 .
C24 H24 0.9500 .
O8 H8A 0.8702 .
O8 H8B 0.8703 .

loop_
_geom_torsion_atom_site_label_1
_geom_torsion_atom_site_label_2
_geom_torsion_atom_site_label_3
_geom_torsion_atom_site_label_4
_geom_torsion
_geom_torsion_site_symmetry_1
_geom_torsion_site_symmetry_2
_geom_torsion_site_symmetry_3
_geom_torsion_site_symmetry_4
Re1 N1 C1 C2 -178.2(3) . . . .
Re1 N1 C6 C5 179.3(3) . . . .
Re1 N1 C6 C7 -1.6(4) . . . .
Re1 N2 C7 C6 7.3(4) . . . .
Re1 N2 C7 C8 -174.2(3) . . . .
Re1 N2 C12 C10 173.6(3) . . . .
Re2 N3 C13 C14 -175.4(3) . . . .
Re2 N3 C18 C17 177.7(3) . . . .
Re2 N3 C18 C19 -2.6(4) . . . .
Re2 N4 C19 C18 5.7(4) . . . .
Re2 N4 C19 C20 -174.3(3) . . . .
Re2 N4 C24 C22 172.1(3) . . . .
N1 C1 C2 C3 176.4(4) . . . .
N1 C1 C2 C4 -0.5(6) . . . .
N1 C6 C7 N2 -3.8(5) . . . .
N1 C6 C7 C8 177.8(4) . . . .
N2 C7 C8 C9 -0.2(6) . . . .
N3 C13 C14 C15 174.2(4) . . . .
N3 C13 C14 C16 -1.8(6) . . . .
N3 C18 C19 N4 -2.1(5) . . . .
N3 C18 C19 C20 178.0(4) . . . .
N4 C19 C20 C21 1.3(6) . . . .
C1 N1 C6 C5 1.6(5) . . . .
C1 N1 C6 C7 -179.3(3) . . . .
C1 C2 C4 C5 0.7(7) . . . .
C2 C4 C5 C6 0.2(7) . . . .
C3 C2 C4 C5 -176.1(4) . . . .
C4 C5 C6 N1 -1.4(6) . . . .
C4 C5 C6 C7 179.6(4) . . . .
C5 C6 C7 N2 175.3(4) . . . .
C5 C6 C7 C8 -3.1(6) . . . .
C6 N1 C1 C2 -0.6(6) . . . .
C6 C7 C8 C9 178.2(4) . . . .
C7 N2 C12 C10 -1.3(6) . . . .
C7 C8 C9 C10 -0.5(7) . . . .
C8 C9 C10 C11 179.9(5) . . . .
C8 C9 C10 C12 0.3(7) . . . .
C9 C10 C12 N2 0.6(7) . . . .
C11 C10 C12 N2 -179.0(5) . . . .
C12 N2 C7 C6 -177.5(3) . . . .
C12 N2 C7 C8 1.1(6) . . . .
C13 N3 C18 C17 1.9(5) . . . .
C13 N3 C18 C19 -178.4(3) . . . .
C13 C14 C16 C17 1.5(6) . . . .
C14 C16 C17 C18 0.3(6) . . . .
C15 C14 C16 C17 -174.3(4) . . . .
C16 C17 C18 N3 -2.1(6) . . . .
C16 C17 C18 C19 178.2(4) . . . .
C17 C18 C19 N4 177.6(3) . . . .
C17 C18 C19 C20 -2.3(6) . . . .
C18 N3 C13 C14 0.1(6) . . . .
C18 C19 C20 C21 -178.8(4) . . . .
C19 N4 C24 C22 -2.6(6) . . . .
C19 C20 C21 C22 -1.6(7) . . . .
C20 C21 C22 C23 179.7(4) . . . .
C20 C21 C22 C24 -0.1(7) . . . .
C21 C22 C24 N4 2.2(6) . . . .
C23 C22 C24 N4 -177.6(4) . . . .
C24 N4 C19 C18 -179.2(3) . . . .
C24 N4 C19 C20 0.7(6) . . . .
